data_4503969
loop_
_publ_author_name
'Tang, Si-Fu'
'Song, Jun-Ling'
'Li, Xiu-Ling'
'Mao, Jiang-Gao'

_publ_section_title
;
 Novel Luminescent Lanthanide(III) Diphosphonates with Rarely Observed
 Topology
;
_journal_issue 2
_journal_name_full 'Crystal Growth &amp; Design'
_journal_page_first 360
_journal_paper_doi 10.1021/cg060590y
_journal_volume 7
_journal_year 2007
_chemical_formula_sum 'C48 H116 La4 N16 O72 P16'
_chemical_formula_weight 3120.73
_chemical_name_systematic
; 
 ? 
;
_space_group_IT_number 2
_symmetry_cell_setting triclinic
_symmetry_space_group_name_Hall '-P 1'
_symmetry_space_group_name_H-M 'P -1'
_atom_sites_solution_hydrogens geom
_atom_sites_solution_primary direct
_atom_sites_solution_secondary difmap
_audit_creation_method SHELXL-97
_cell_angle_alpha 69.992(5)
_cell_angle_beta 73.154(5)
_cell_angle_gamma 72.353(5)
_cell_formula_units_Z 2
_cell_length_a 14.3339(18)
_cell_length_b 20.760(3)
_cell_length_c 21.507(3)
_cell_measurement_temperature 293(2)
_cell_volume 5605.5(13)
_computing_structure_refinement 'SHELXL-97 (Sheldrick, 1997)'
_computing_structure_solution 'SHELXS-97 (Sheldrick, 1990)'
_diffrn_ambient_temperature 293(2)
_diffrn_measured_fraction_theta_full 0.986
_diffrn_measured_fraction_theta_max 0.986
_diffrn_measurement_device_type 'Rigaku Mercury CCD'
_diffrn_measurement_method CCD_Profile_fitting
_diffrn_radiation_monochromator graphite
_diffrn_radiation_source 'fine-focus sealed tube'
_diffrn_radiation_type MoK\a
_diffrn_radiation_wavelength 0.71073
_diffrn_reflns_av_R_equivalents 0.0231
_diffrn_reflns_av_sigmaI/netI 0.0468
_diffrn_reflns_limit_h_max 16
_diffrn_reflns_limit_h_min -18
_diffrn_reflns_limit_k_max 26
_diffrn_reflns_limit_k_min -24
_diffrn_reflns_limit_l_max 27
_diffrn_reflns_limit_l_min -27
_diffrn_reflns_number 44237
_diffrn_reflns_theta_full 27.48
_diffrn_reflns_theta_max 27.48
_diffrn_reflns_theta_min 2.29
_diffrn_standards_decay_% <1.0%
_exptl_absorpt_coefficient_mu 1.835
_exptl_absorpt_correction_T_max 1.0000
_exptl_absorpt_correction_T_min 0.7886
_exptl_absorpt_correction_type multi-scan
_exptl_crystal_colour White
_exptl_crystal_density_diffrn 1.849
_exptl_crystal_density_method 'not measured'
_exptl_crystal_description Platelet
_exptl_crystal_F_000 3120
_exptl_crystal_size_max 0.2500
_exptl_crystal_size_mid 0.1800
_exptl_crystal_size_min 0.0300
_refine_diff_density_max 4.111
_refine_diff_density_min -2.778
_refine_diff_density_rms 0.151
_refine_ls_extinction_method none
_refine_ls_goodness_of_fit_ref 1.062
_refine_ls_hydrogen_treatment mixed
_refine_ls_matrix_type full
_refine_ls_number_parameters 1383
_refine_ls_number_reflns 25362
_refine_ls_number_restraints 0
_refine_ls_restrained_S_all 1.062
_refine_ls_R_factor_all 0.0605
_refine_ls_R_factor_gt 0.0515
_refine_ls_shift/su_max 0.001
_refine_ls_shift/su_mean 0.000
_refine_ls_structure_factor_coef Fsqd
_refine_ls_weighting_details 'calc w=1/[\s^2^(Fo^2^)+(0.0583P)^2^+29.9373P] where P=(Fo^2^+2Fc^2^)/3'
_refine_ls_weighting_scheme calc
_refine_ls_wR_factor_gt 0.1253
_refine_ls_wR_factor_ref 0.1323
_reflns_number_gt 22136
_reflns_number_total 25362
_reflns_threshold_expression >2sigma(I)
_cod_data_source_file cg060590ysi20061101_042239.cif
_cod_data_source_block C48H116La4N16O72P16
_cod_depositor_comments
;
The following automatic conversions were performed:

'_exptl_absorpt_correction_type' value 'Multi-scan' changed to
'multi-scan' according to
/home/saulius/struct/CIF-dictionaries/cif_core.dic dictionary named
'cif_core.dic' version 2.4.1 from 2010-06-29.

Automatic conversion script
Id: cif_fix_values 1715 2011-07-08 13:25:40Z adriana 
;
_cod_original_cell_volume 5605.4(13)
_cod_original_sg_symbol_H-M P-1
_cod_database_code 4503969

loop_
_symmetry_equiv_pos_as_xyz
'x, y, z'
'-x, -y, -z'

loop_
_atom_site_label
_atom_site_type_symbol
_atom_site_fract_x
_atom_site_fract_y
_atom_site_fract_z
_atom_site_U_iso_or_equiv
_atom_site_adp_type
_atom_site_occupancy
_atom_site_symmetry_multiplicity
_atom_site_calc_flag
_atom_site_refinement_flags
La1 La 0.42862(2) -0.885661(14) 0.411928(13) 0.01663(7) Uani 1 1 d .
La2 La 0.12180(2) -0.517042(14) 0.387156(14) 0.01878(7) Uani 1 1 d .
La3 La 0.51010(2) -0.089234(14) -0.064078(13) 0.01622(7) Uani 1 1 d .
La4 La 0.43309(2) -0.451096(16) 0.132314(16) 0.02561(8) Uani 1 1 d .
P1 P 0.54629(11) -0.06013(7) -0.25478(6) 0.0217(3) Uani 1 1 d .
P2 P 0.33219(11) -0.06877(8) -0.17272(7) 0.0265(3) Uani 1 1 d .
P3 P 0.30360(10) -0.00221(7) 0.06017(6) 0.0189(2) Uani 1 1 d .
P4 P 0.36974(10) 0.09979(6) -0.07448(6) 0.0176(2) Uani 1 1 d .
P5 P 0.37278(9) -1.06897(6) 0.48501(6) 0.0182(2) Uani 1 1 d .
P6 P 0.32002(9) -0.98844(6) 0.58859(6) 0.0178(2) Uani 1 1 d .
P7 P -0.16238(10) -0.45954(7) 0.43778(7) 0.0208(3) Uani 1 1 d .
P8 P -0.07761(9) -0.60827(6) 0.50932(6) 0.0189(2) Uani 1 1 d .
P9 P 0.42236(10) -0.24903(7) 0.06689(6) 0.0205(3) Uani 1 1 d .
P10 P 0.62103(10) -0.34258(7) 0.09755(7) 0.0233(3) Uani 1 1 d .
P11 P 0.17288(11) -0.38210(7) 0.22106(7) 0.0283(3) Uani 1 1 d .
P12 P 0.33385(12) -0.42052(8) 0.30030(7) 0.0283(3) Uani 1 1 d .
P13 P 0.27596(10) -0.70559(7) 0.43382(7) 0.0248(3) Uani 1 1 d .
P14 P 0.15226(11) -0.79889(8) 0.42468(8) 0.0291(3) Uani 1 1 d .
P15 P 0.63438(12) -0.45822(8) -0.02846(8) 0.0311(3) Uani 1 1 d .
P16 P 0.65355(13) -0.59219(9) 0.09159(9) 0.0386(4) Uani 1 1 d .
N1 N 0.3939(4) 0.0503(2) -0.2300(2) 0.0264(9) Uani 1 1 d .
H1C H 0.3338 0.0558 -0.2017 0.032 Uiso 1 1 calc R
H1D H 0.4395 0.0457 -0.2065 0.032 Uiso 1 1 calc R
N2 N 0.3707(4) 0.1701(2) -0.2577(2) 0.0260(9) Uani 1 1 d .
N3 N 0.2158(3) 0.0396(2) -0.0466(2) 0.0248(9) Uani 1 1 d .
H3B H 0.2511 0.0452 -0.0895 0.030 Uiso 1 1 calc R
H3C H 0.2254 -0.0072 -0.0270 0.030 Uiso 1 1 calc R
N4 N 0.0913(4) 0.0371(4) -0.0908(3) 0.0446(14) Uani 1 1 d .
N5 N 0.1868(3) -0.9938(2) 0.5262(2) 0.0247(9) Uani 1 1 d .
H5C H 0.1874 -0.9492 0.5219 0.030 Uiso 1 1 calc R
H5D H 0.1957 -0.9969 0.4841 0.030 Uiso 1 1 calc R
N6 N 0.0173(4) -0.9473(3) 0.5367(3) 0.0339(11) Uani 1 1 d .
N7 N -0.2711(3) -0.5597(3) 0.5056(3) 0.0315(11) Uani 1 1 d .
H7B H -0.2579 -0.5972 0.5409 0.038 Uiso 1 1 calc R
H7C H -0.2964 -0.5222 0.5222 0.038 Uiso 1 1 calc R
N8 N -0.4274(4) -0.5830(3) 0.5373(3) 0.0471(15) Uani 1 1 d .
N9 N 0.4744(4) -0.2872(2) 0.1891(2) 0.0258(9) Uani 1 1 d .
H9B H 0.4260 -0.3095 0.1955 0.031 Uiso 1 1 calc R
H9C H 0.5225 -0.3193 0.2096 0.031 Uiso 1 1 calc R
N10 N 0.3976(4) -0.2639(2) 0.2920(2) 0.0279(10) Uani 1 1 d .
N11 N 0.1686(5) -0.3149(3) 0.3105(3) 0.0427(14) Uani 1 1 d .
H11B H 0.1114 -0.3289 0.3195 0.051 Uiso 1 1 calc R
H11C H 0.1933 -0.3346 0.3485 0.051 Uiso 1 1 calc R
N12 N 0.0914(4) -0.2259(3) 0.3605(3) 0.0344(11) Uani 1 1 d .
N13 N 0.1870(3) -0.8012(2) 0.5407(2) 0.0266(10) Uani 1 1 d .
H13B H 0.1599 -0.8368 0.5453 0.032 Uiso 1 1 calc R
H13C H 0.2535 -0.8188 0.5360 0.032 Uiso 1 1 calc R
N14 N 0.1695(3) -0.8419(2) 0.6553(2) 0.0264(9) Uani 1 1 d .
N15 N 0.8111(5) -0.5460(4) -0.0043(4) 0.072(2) Uani 1 1 d .
H15C H 0.8075 -0.5830 -0.0157 0.086 Uiso 1 1 calc R
H15D H 0.8218 -0.5121 -0.0433 0.086 Uiso 1 1 calc R
C1 C 0.4122(4) -0.0172(3) -0.2434(2) 0.0227(10) Uani 1 1 d .
H1B H 0.3904 -0.0089 -0.2852 0.027 Uiso 1 1 calc R
C2 C 0.3942(4) 0.1118(3) -0.2791(3) 0.0235(10) Uani 1 1 d .
C3 C 0.4127(4) 0.1205(3) -0.3497(3) 0.0256(11) Uani 1 1 d .
H3A H 0.4292 0.0815 -0.3659 0.031 Uiso 1 1 calc R
C4 C 0.4062(4) 0.1862(3) -0.3933(3) 0.0308(12) Uani 1 1 d .
H4A H 0.4184 0.1920 -0.4396 0.037 Uiso 1 1 calc R
C5 C 0.3811(5) 0.2458(3) -0.3688(3) 0.0365(14) Uani 1 1 d .
H5B H 0.3767 0.2908 -0.3984 0.044 Uiso 1 1 calc R
C6 C 0.3636(5) 0.2355(3) -0.3014(3) 0.0345(13) Uani 1 1 d .
H6A H 0.3462 0.2742 -0.2845 0.041 Uiso 1 1 calc R
C7 C 0.2647(4) 0.0666(3) -0.0127(2) 0.0189(9) Uani 1 1 d .
H7A H 0.2165 0.1057 0.0028 0.023 Uiso 1 1 calc R
C8 C 0.1204(5) 0.0621(4) -0.0507(3) 0.0374(14) Uani 1 1 d .
C9 C 0.0462(6) 0.1088(5) -0.0156(5) 0.059(2) Uani 1 1 d .
H9A H 0.0630 0.1284 0.0115 0.070 Uiso 1 1 calc R
C10 C -0.0497(6) 0.1236(5) -0.0234(5) 0.065(2) Uani 1 1 d .
H10A H -0.0991 0.1530 -0.0001 0.078 Uiso 1 1 calc R
C11 C -0.0763(6) 0.0969(6) -0.0639(5) 0.070(3) Uani 1 1 d .
H11A H -0.1426 0.1079 -0.0678 0.084 Uiso 1 1 calc R
C12 C -0.0070(6) 0.0555(6) -0.0973(5) 0.077(3) Uani 1 1 d .
H12A H -0.0247 0.0384 -0.1259 0.093 Uiso 1 1 calc R
C13 C 0.2761(4) -1.0384(3) 0.5515(2) 0.0197(9) Uani 1 1 d .
H13A H 0.2576 -1.0795 0.5872 0.024 Uiso 1 1 calc R
C14 C 0.0928(4) -1.0013(3) 0.5577(3) 0.0275(11) Uani 1 1 d .
C15 C 0.0673(5) -1.0621(4) 0.6082(3) 0.0397(14) Uani 1 1 d .
H15B H 0.1170 -1.1001 0.6243 0.048 Uiso 1 1 calc R
C16 C -0.0320(6) -1.0636(5) 0.6330(4) 0.0522(19) Uani 1 1 d .
H16A H -0.0494 -1.1031 0.6663 0.063 Uiso 1 1 calc R
C17 C -0.1075(5) -1.0067(5) 0.6090(4) 0.0514(19) Uani 1 1 d .
H17A H -0.1746 -1.0080 0.6256 0.062 Uiso 1 1 calc R
C18 C -0.0806(4) -0.9510(4) 0.5622(4) 0.0414(16) Uani 1 1 d .
H18A H -0.1301 -0.9130 0.5460 0.050 Uiso 1 1 calc R
C19 C -0.1746(4) -0.5503(3) 0.4625(3) 0.0231(10) Uani 1 1 d .
H19B H -0.1659 -0.5643 0.4217 0.028 Uiso 1 1 calc R
C20 C -0.3466(4) -0.5682(3) 0.4861(3) 0.0346(13) Uani 1 1 d .
C21 C -0.3510(6) -0.5618(4) 0.4192(4) 0.0499(18) Uani 1 1 d .
H21A H -0.2975 -0.5529 0.3832 0.060 Uiso 1 1 calc R
C22 C -0.4382(7) -0.5691(5) 0.4097(6) 0.071(3) Uani 1 1 d .
H22A H -0.4431 -0.5642 0.3661 0.085 Uiso 1 1 calc R
C23 C -0.5182(6) -0.5835(5) 0.4619(6) 0.071(3) Uani 1 1 d .
H23A H -0.5755 -0.5886 0.4538 0.085 Uiso 1 1 calc R
C24 C -0.5119(5) -0.5895(4) 0.5225(5) 0.054(2) Uani 1 1 d .
H24A H -0.5662 -0.5987 0.5578 0.065 Uiso 1 1 calc R
C25 C 0.5177(4) -0.2702(3) 0.1166(2) 0.0213(10) Uani 1 1 d .
H25B H 0.5449 -0.2285 0.1046 0.026 Uiso 1 1 calc R
C26 C 0.4346(4) -0.2391(3) 0.2246(3) 0.0228(10) Uani 1 1 d .
C27 C 0.4292(4) -0.1662(3) 0.1965(3) 0.0250(11) Uani 1 1 d .
H27A H 0.4511 -0.1475 0.1503 0.030 Uiso 1 1 calc R
C28 C 0.3909(5) -0.1235(3) 0.2388(3) 0.0327(13) Uani 1 1 d .
H28A H 0.3870 -0.0754 0.2208 0.039 Uiso 1 1 calc R
C29 C 0.3577(5) -0.1504(4) 0.3082(3) 0.0403(15) Uani 1 1 d .
H29B H 0.3343 -0.1212 0.3366 0.048 Uiso 1 1 calc R
C30 C 0.3606(5) -0.2204(4) 0.3331(3) 0.0377(14) Uani 1 1 d .
H30A H 0.3367 -0.2391 0.3790 0.045 Uiso 1 1 calc R
C31 C 0.2367(5) -0.3489(3) 0.2616(3) 0.0356(14) Uani 1 1 d .
H31A H 0.2703 -0.3138 0.2264 0.043 Uiso 1 1 calc R
C32 C 0.1407(4) -0.2448(3) 0.3041(3) 0.0317(12) Uani 1 1 d .
C33 C 0.1608(6) -0.1920(4) 0.2438(3) 0.0453(16) Uani 1 1 d .
H33B H 0.1973 -0.2034 0.2040 0.054 Uiso 1 1 calc R
C34 C 0.1255(7) -0.1237(4) 0.2451(4) 0.056(2) Uani 1 1 d .
H34A H 0.1384 -0.0881 0.2056 0.068 Uiso 1 1 calc R
C35 C 0.0701(7) -0.1057(4) 0.3048(4) 0.053(2) Uani 1 1 d .
H35B H 0.0449 -0.0591 0.3056 0.064 Uiso 1 1 calc R
C36 C 0.0553(6) -0.1590(4) 0.3606(3) 0.0431(15) Uani 1 1 d .
H36A H 0.0184 -0.1488 0.4008 0.052 Uiso 1 1 calc R
C37 C 0.1717(4) -0.7502(3) 0.4752(3) 0.0256(11) Uani 1 1 d .
H37B H 0.1102 -0.7145 0.4835 0.031 Uiso 1 1 calc R
C38 C 0.1557(4) -0.7863(3) 0.6004(3) 0.0239(10) Uani 1 1 d .
C39 C 0.1111(4) -0.7194(3) 0.6110(3) 0.0274(11) Uani 1 1 d .
H39A H 0.1010 -0.6800 0.5743 0.033 Uiso 1 1 calc R
C40 C 0.0826(5) -0.7122(3) 0.6752(3) 0.0353(13) Uani 1 1 d .
H40A H 0.0532 -0.6679 0.6819 0.042 Uiso 1 1 calc R
C41 C 0.0972(5) -0.7710(3) 0.7309(3) 0.0383(14) Uani 1 1 d .
H41B H 0.0773 -0.7666 0.7748 0.046 Uiso 1 1 calc R
C42 C 0.1416(5) -0.8351(3) 0.7188(3) 0.0350(13) Uani 1 1 d .
H42A H 0.1528 -0.8748 0.7550 0.042 Uiso 1 1 calc R
C43 C 0.7103(5) -0.5201(3) 0.0322(4) 0.0401(15) Uani 1 1 d .
H43A H 0.7177 -0.4932 0.0593 0.048 Uiso 1 1 calc R
C44 C 0.8958(4) -0.5665(4) 0.0201(4) 0.080(3) Uani 1 1 d G
C45 C 0.9882(5) -0.5877(5) -0.0199(5) 0.140(7) Uani 1 1 d G
H45A H 0.9921 -0.5884 -0.0636 0.168 Uiso 1 1 calc R
C46 C 1.0747(4) -0.6078(5) 0.0055(6) 0.161(10) Uani 1 1 d G
H46A H 1.1365 -0.6220 -0.0213 0.193 Uiso 1 1 calc R
C47 C 1.0688(5) -0.6068(5) 0.0708(7) 0.180(12) Uani 1 1 d G
H47B H 1.1267 -0.6202 0.0877 0.216 Uiso 1 1 calc R
C48 C 0.9764(7) -0.5856(5) 0.1107(5) 0.142(7) Uani 1 1 d G
H48A H 0.9725 -0.5849 0.1544 0.171 Uiso 1 1 calc R
N16 N 0.8899(4) -0.5655(4) 0.0854(4) 0.101(3) Uani 1 1 d G
O1 O 0.6009(3) 0.0007(2) -0.30178(19) 0.0313(9) Uani 1 1 d .
H1A H 0.6055 0.0037 -0.3415 0.047 Uiso 1 1 calc R
O2 O 0.5673(3) -0.11560(19) -0.29050(17) 0.0245(8) Uani 1 1 d .
O3 O 0.5742(3) -0.0831(2) -0.18697(18) 0.0277(8) Uani 1 1 d .
O4 O 0.2245(3) -0.0322(3) -0.1745(2) 0.0460(12) Uani 1 1 d .
O5 O 0.3555(4) -0.1407(2) -0.1886(2) 0.0424(11) Uani 1 1 d .
H5A H 0.3865 -0.1716 -0.1614 0.064 Uiso 1 1 calc R
O6 O 0.3606(3) -0.0773(2) -0.10782(19) 0.0267(8) Uani 1 1 d .
O7 O 0.3598(3) -0.06676(19) 0.03636(19) 0.0264(8) Uani 1 1 d .
O8 O 0.2032(3) -0.0195(2) 0.1088(2) 0.0329(9) Uani 1 1 d .
H8A H 0.1729 0.0129 0.1257 0.049 Uiso 1 1 calc R
O9 O 0.3549(3) 0.0263(2) 0.09294(18) 0.0267(8) Uani 1 1 d .
O10 O 0.3249(3) 0.1607(2) -0.12883(18) 0.0278(8) Uani 1 1 d .
O11 O 0.4224(3) 0.12240(19) -0.03662(17) 0.0245(8) Uani 1 1 d .
O12 O 0.4323(3) 0.03798(18) -0.10196(18) 0.0224(7) Uani 1 1 d .
O13 O 0.3911(3) -1.00403(18) 0.42805(18) 0.0249(8) Uani 1 1 d .
O14 O 0.4589(3) -1.11574(19) 0.51689(18) 0.0243(8) Uani 1 1 d .
O15 O 0.3252(3) -1.1090(2) 0.45666(19) 0.0291(8) Uani 1 1 d .
H15A H 0.3321 -1.1503 0.4792 0.044 Uiso 1 1 calc R
O16 O 0.4116(3) -1.03578(19) 0.61497(19) 0.0261(8) Uani 1 1 d .
O17 O 0.3411(3) -0.92361(18) 0.53145(17) 0.0229(7) Uani 1 1 d .
O18 O 0.2324(3) -0.96884(19) 0.64418(19) 0.0273(8) Uani 1 1 d .
O19 O -0.2477(3) -0.4145(2) 0.3975(2) 0.0348(9) Uani 1 1 d .
H19A H -0.2323 -0.4209 0.3599 0.052 Uiso 1 1 calc R
O20 O -0.0608(3) -0.45637(19) 0.3949(2) 0.0303(9) Uani 1 1 d .
O21 O -0.1898(3) -0.43718(19) 0.5019(2) 0.0291(8) Uani 1 1 d .
O22 O -0.1031(3) -0.58594(19) 0.57370(18) 0.0255(8) Uani 1 1 d .
O23 O -0.0903(3) -0.68216(19) 0.5245(2) 0.0322(9) Uani 1 1 d .
O24 O 0.0226(3) -0.59727(19) 0.4653(2) 0.0285(8) Uani 1 1 d .
O25 O 0.3302(3) -0.1978(2) 0.0998(2) 0.0291(8) Uani 1 1 d .
H25A H 0.3360 -0.1570 0.0818 0.044 Uiso 1 1 calc R
O26 O 0.3914(3) -0.31604(19) 0.07898(19) 0.0276(8) Uani 1 1 d .
O27 O 0.4616(3) -0.20969(18) -0.00437(18) 0.0236(7) Uani 1 1 d .
O28 O 0.5840(3) -0.40953(19) 0.1264(2) 0.0285(8) Uani 1 1 d .
O29 O 0.6997(3) -0.3506(2) 0.1392(2) 0.0374(10) Uani 1 1 d .
H29A H 0.7320 -0.3202 0.1195 0.056 Uiso 1 1 calc R
O30 O 0.6637(3) -0.3220(2) 0.02264(19) 0.0296(9) Uani 1 1 d .
O31 O 0.2506(3) -0.4176(2) 0.1723(2) 0.0326(9) Uani 1 1 d .
O32 O 0.1067(3) -0.4257(2) 0.2758(2) 0.0378(10) Uani 1 1 d .
O33 O 0.1035(4) -0.3162(2) 0.1806(2) 0.0489(13) Uani 1 1 d .
H33A H 0.1306 -0.3063 0.1405 0.073 Uiso 1 1 calc R
O34 O 0.2892(3) -0.4844(2) 0.3367(2) 0.0317(9) Uani 1 1 d .
O35 O 0.3606(4) -0.3933(3) 0.3491(2) 0.0492(13) Uani 1 1 d .
O36 O 0.4194(3) -0.4284(2) 0.2405(2) 0.0389(10) Uani 1 1 d .
O37 O 0.3015(3) -0.6882(2) 0.4921(2) 0.0345(9) Uani 1 1 d .
H37A H 0.2680 -0.6493 0.4954 0.052 Uiso 1 1 calc R
O38 O 0.3652(3) -0.7588(2) 0.4102(2) 0.0323(9) Uani 1 1 d .
O39 O 0.2410(3) -0.63806(19) 0.38289(19) 0.0290(8) Uani 1 1 d .
O40 O 0.2428(3) -0.8566(2) 0.4157(2) 0.0336(9) Uani 1 1 d .
O41 O 0.1395(4) -0.7404(3) 0.3567(2) 0.0485(12) Uani 1 1 d .
H41A H 0.1267 -0.7565 0.3311 0.073 Uiso 1 1 calc R
O42 O 0.0571(3) -0.8246(2) 0.4581(3) 0.0454(12) Uani 1 1 d .
O43 O 0.5300(3) -0.4383(2) 0.01154(19) 0.0312(9) Uani 1 1 d .
O44 O 0.6842(3) -0.3929(2) -0.0598(2) 0.0411(11) Uani 1 1 d .
H44A H 0.6535 -0.3629 -0.0877 0.062 Uiso 1 1 calc R
O45 O 0.6455(4) -0.4908(3) -0.0832(2) 0.0420(11) Uani 1 1 d .
O46 O 0.5627(4) -0.5585(2) 0.1351(2) 0.0439(11) Uani 1 1 d .
O47 O 0.6230(4) -0.6261(2) 0.0471(3) 0.0460(11) Uani 1 1 d .
H47A H 0.5742 -0.5995 0.0322 0.069 Uiso 1 1 calc R
O48 O 0.7314(4) -0.6466(3) 0.1259(3) 0.0567(14) Uani 1 1 d .
O1W O 0.5503(4) -0.8105(2) 0.3161(2) 0.0442(11) Uani 1 1 d .
O2W O 0.0799(5) -0.5774(3) 0.3113(3) 0.0638(15) Uani 1 1 d .
O3W O 0.6628(3) -0.1961(2) -0.0796(2) 0.0414(11) Uani 1 1 d .
O4W O 0.3849(5) -0.5570(3) 0.2362(3) 0.0630(17) Uani 1 1 d .
O5W O 0.0730(5) 0.0656(4) 0.1773(4) 0.086(2) Uani 1 1 d .
O6W O 0.3227(6) -1.2403(3) 0.5060(4) 0.079(2) Uani 1 1 d .
O7W O 0.1193(5) -0.0487(4) -0.2500(3) 0.0746(19) Uani 1 1 d .
O8W O 0.8188(4) -0.2652(3) 0.0948(4) 0.0662(17) Uani 1 1 d .
O9W O -0.1274(4) -0.7390(4) 0.4423(4) 0.0737(19) Uani 1 1 d .
O10W O 0.4502(7) -0.2485(3) -0.1099(3) 0.084(2) Uani 1 1 d .
O11W O 0.1957(5) -0.2855(4) 0.0514(3) 0.091(2) Uani 1 1 d .
O12W O 0.8642(10) -0.2087(5) -0.0498(6) 0.144(4) Uani 1 1 d .
O13W O 0.4448(7) -1.2786(5) 0.5962(6) 0.123(3) Uani 1 1 d .
O14W O 0.7645(9) -0.8254(6) 0.3021(7) 0.170(5) Uani 1 1 d .
O15W O 0.7361(9) -0.5203(5) 0.1905(7) 0.154(5) Uani 1 1 d .
O16W O 0.9311(9) -0.3700(9) 0.1878(9) 0.205(7) Uani 1 1 d .
O17W O 0.2061(10) 0.1044(7) 0.2224(7) 0.171(5) Uiso 1 1 d .
O18W O 1.1755(12) -0.2350(9) -0.0882(8) 0.204(6) Uiso 1 1 d .
O19W O 0.1492(10) -0.5168(7) 0.1647(7) 0.166(5) Uiso 1 1 d .
O20W O -0.0172(13) 0.2115(11) 0.1378(12) 0.147(9) Uani 0.50 1 d P
O21W O 0.6438(11) -0.2415(8) -0.1922(7) 0.082(4) Uiso 0.50 1 d P
O22W O -0.2251(13) -0.4194(9) 0.2764(9) 0.098(5) Uiso 0.50 1 d P
O23W O -0.4183(16) -0.4087(12) 0.3031(11) 0.152(9) Uani 0.50 1 d P
O24W O -0.1105(18) -0.5705(13) 0.2975(12) 0.145(8) Uiso 0.50 1 d P
O25W O -0.123(3) -0.658(2) 0.312(2) 0.250(16) Uiso 0.50 1 d P
O26W O 0.2686(18) -0.6351(13) 0.2255(12) 0.145(8) Uiso 0.50 1 d P
O27W O 0.102(2) -0.7631(17) 0.2487(16) 0.202(12) Uiso 0.50 1 d P
O28W O 0.684(3) -0.6516(19) 0.2637(18) 0.231(15) Uiso 0.50 1 d P
O29W O 0.548(2) -0.6622(16) 0.2823(16) 0.191(11) Uiso 0.50 1 d P

loop_
_atom_site_aniso_label
_atom_site_aniso_U_11
_atom_site_aniso_U_22
_atom_site_aniso_U_33
_atom_site_aniso_U_23
_atom_site_aniso_U_13
_atom_site_aniso_U_12
La1 0.01816(13) 0.01436(12) 0.01611(13) -0.00576(10) -0.00464(10) 0.00082(10)
La2 0.01721(13) 0.01469(13) 0.01864(13) -0.00266(10) 0.00201(10) -0.00318(10)
La3 0.01998(14) 0.01667(13) 0.01336(12) -0.00358(9) -0.00377(10) -0.00644(10)
La4 0.02520(16) 0.02100(15) 0.02949(16) -0.01281(12) 0.00642(12) -0.00854(12)
P1 0.0299(7) 0.0209(6) 0.0150(6) -0.0059(5) -0.0069(5) -0.0039(5)
P2 0.0280(7) 0.0310(7) 0.0271(7) -0.0103(6) -0.0110(6) -0.0086(6)
P3 0.0197(6) 0.0214(6) 0.0167(6) -0.0045(5) -0.0014(5) -0.0094(5)
P4 0.0218(6) 0.0173(6) 0.0150(5) -0.0040(4) -0.0052(5) -0.0053(5)
P5 0.0201(6) 0.0181(6) 0.0181(6) -0.0069(5) -0.0056(5) -0.0028(5)
P6 0.0174(6) 0.0165(6) 0.0173(6) -0.0061(4) -0.0044(4) 0.0013(5)
P7 0.0166(6) 0.0158(6) 0.0254(6) -0.0025(5) -0.0040(5) -0.0012(5)
P8 0.0172(6) 0.0132(5) 0.0216(6) -0.0020(4) 0.0005(5) -0.0046(4)
P9 0.0229(6) 0.0180(6) 0.0192(6) -0.0054(5) 0.0006(5) -0.0070(5)
P10 0.0228(7) 0.0219(6) 0.0239(6) -0.0067(5) 0.0001(5) -0.0076(5)
P11 0.0268(7) 0.0233(7) 0.0216(6) -0.0016(5) 0.0033(5) -0.0006(5)
P12 0.0349(8) 0.0259(7) 0.0214(6) -0.0039(5) 0.0034(6) -0.0149(6)
P13 0.0244(7) 0.0163(6) 0.0276(7) -0.0070(5) -0.0017(5) 0.0016(5)
P14 0.0230(7) 0.0272(7) 0.0348(8) -0.0087(6) -0.0108(6) 0.0022(6)
P15 0.0304(8) 0.0353(8) 0.0308(7) -0.0189(6) 0.0084(6) -0.0152(6)
P16 0.0374(9) 0.0275(8) 0.0472(10) -0.0144(7) -0.0060(7) -0.0005(7)
N1 0.036(3) 0.020(2) 0.024(2) -0.0092(17) -0.0106(19) -0.0008(19)
N2 0.036(3) 0.020(2) 0.023(2) -0.0076(17) -0.0138(19) 0.0005(18)
N3 0.019(2) 0.033(2) 0.024(2) -0.0074(18) -0.0066(17) -0.0067(18)
N4 0.029(3) 0.076(4) 0.039(3) -0.023(3) -0.013(2) -0.012(3)
N5 0.022(2) 0.026(2) 0.027(2) -0.0078(18) -0.0116(18) -0.0011(18)
N6 0.024(2) 0.042(3) 0.042(3) -0.023(2) -0.012(2) 0.001(2)
N7 0.023(2) 0.028(2) 0.036(3) 0.000(2) -0.004(2) -0.0078(19)
N8 0.026(3) 0.031(3) 0.072(4) 0.003(3) -0.008(3) -0.011(2)
N9 0.030(2) 0.025(2) 0.023(2) -0.0084(18) -0.0011(18) -0.0088(19)
N10 0.038(3) 0.026(2) 0.019(2) -0.0060(18) -0.0019(19) -0.010(2)
N11 0.052(3) 0.031(3) 0.035(3) -0.007(2) 0.009(2) -0.015(2)
N12 0.041(3) 0.025(2) 0.035(3) -0.005(2) -0.002(2) -0.014(2)
N13 0.026(2) 0.017(2) 0.028(2) -0.0041(17) -0.0014(18) 0.0021(17)
N14 0.024(2) 0.021(2) 0.026(2) -0.0023(17) -0.0026(18) -0.0004(17)
N15 0.041(4) 0.060(4) 0.100(6) -0.039(4) 0.020(4) -0.003(3)
C1 0.027(3) 0.024(2) 0.018(2) -0.0087(19) -0.0114(19) 0.001(2)
C2 0.026(3) 0.022(2) 0.023(2) -0.008(2) -0.012(2) 0.003(2)
C3 0.031(3) 0.026(3) 0.021(2) -0.010(2) -0.010(2) 0.001(2)
C4 0.035(3) 0.033(3) 0.018(2) -0.004(2) -0.008(2) 0.000(2)
C5 0.049(4) 0.025(3) 0.029(3) -0.001(2) -0.010(3) -0.003(3)
C6 0.045(4) 0.021(3) 0.038(3) -0.010(2) -0.011(3) -0.003(2)
C7 0.017(2) 0.023(2) 0.018(2) -0.0063(18) -0.0054(18) -0.0042(18)
C8 0.027(3) 0.053(4) 0.035(3) -0.012(3) -0.010(2) -0.009(3)
C9 0.035(4) 0.072(5) 0.080(6) -0.040(5) -0.018(4) 0.001(4)
C10 0.028(4) 0.085(6) 0.086(6) -0.039(5) -0.018(4) 0.005(4)
C11 0.026(4) 0.102(7) 0.093(7) -0.036(6) -0.027(4) -0.007(4)
C12 0.034(4) 0.125(9) 0.099(7) -0.067(7) -0.036(4) 0.007(5)
C13 0.017(2) 0.017(2) 0.023(2) -0.0041(18) -0.0053(18) -0.0008(18)
C14 0.022(3) 0.034(3) 0.031(3) -0.014(2) -0.007(2) -0.006(2)
C15 0.033(3) 0.043(4) 0.045(4) -0.006(3) -0.009(3) -0.016(3)
C16 0.042(4) 0.072(5) 0.046(4) -0.016(4) 0.003(3) -0.030(4)
C17 0.028(3) 0.073(5) 0.059(5) -0.031(4) 0.001(3) -0.016(3)
C18 0.019(3) 0.055(4) 0.061(4) -0.033(4) -0.016(3) 0.003(3)
C19 0.022(2) 0.020(2) 0.025(2) -0.0026(19) -0.003(2) -0.008(2)
C20 0.028(3) 0.024(3) 0.051(4) -0.003(2) -0.009(3) -0.010(2)
C21 0.045(4) 0.062(5) 0.054(4) -0.018(4) -0.014(3) -0.021(4)
C22 0.065(6) 0.075(6) 0.096(7) -0.033(5) -0.039(5) -0.016(5)
C23 0.040(4) 0.067(6) 0.123(9) -0.041(6) -0.022(5) -0.017(4)
C24 0.032(4) 0.041(4) 0.088(6) -0.013(4) -0.004(4) -0.018(3)
C25 0.023(2) 0.022(2) 0.020(2) -0.0072(19) -0.0004(19) -0.009(2)
C26 0.024(3) 0.024(2) 0.021(2) -0.007(2) -0.0017(19) -0.008(2)
C27 0.031(3) 0.023(3) 0.024(3) -0.007(2) -0.003(2) -0.012(2)
C28 0.038(3) 0.027(3) 0.039(3) -0.015(2) -0.005(3) -0.012(2)
C29 0.048(4) 0.043(4) 0.038(3) -0.027(3) -0.003(3) -0.009(3)
C30 0.049(4) 0.046(4) 0.022(3) -0.018(3) 0.000(3) -0.014(3)
C31 0.045(4) 0.026(3) 0.026(3) -0.004(2) 0.003(2) -0.007(3)
C32 0.030(3) 0.021(3) 0.040(3) -0.006(2) -0.004(2) -0.007(2)
C33 0.052(4) 0.042(4) 0.032(3) -0.007(3) 0.005(3) -0.013(3)
C34 0.077(6) 0.034(4) 0.043(4) 0.014(3) -0.008(4) -0.024(4)
C35 0.077(6) 0.022(3) 0.054(4) -0.007(3) -0.013(4) -0.006(3)
C36 0.051(4) 0.039(4) 0.039(3) -0.015(3) -0.002(3) -0.011(3)
C37 0.025(3) 0.020(2) 0.025(3) -0.006(2) -0.001(2) 0.001(2)
C38 0.020(2) 0.021(2) 0.029(3) -0.007(2) -0.005(2) -0.0014(19)
C39 0.029(3) 0.017(2) 0.030(3) -0.004(2) -0.004(2) -0.001(2)
C40 0.030(3) 0.026(3) 0.045(3) -0.016(3) 0.000(3) 0.002(2)
C41 0.044(4) 0.039(3) 0.028(3) -0.016(3) -0.002(3) -0.002(3)
C42 0.036(3) 0.026(3) 0.034(3) -0.006(2) -0.003(2) -0.001(2)
C43 0.030(3) 0.038(3) 0.048(4) -0.020(3) 0.003(3) -0.004(3)
C44 0.029(4) 0.043(5) 0.141(10) -0.017(6) 0.002(5) 0.003(3)
C45 0.033(5) 0.097(9) 0.26(2) -0.069(11) 0.026(8) -0.004(6)
C46 0.036(6) 0.082(9) 0.33(3) -0.056(14) -0.013(11) 0.006(6)
C47 0.060(9) 0.101(12) 0.36(4) -0.023(17) -0.058(14) -0.023(8)
C48 0.071(8) 0.105(11) 0.23(2) 0.010(11) -0.072(11) -0.015(8)
N16 0.059(5) 0.087(7) 0.147(10) -0.002(7) -0.045(6) -0.016(5)
O1 0.044(2) 0.036(2) 0.0190(18) -0.0071(16) -0.0068(16) -0.0160(19)
O2 0.034(2) 0.0213(17) 0.0180(17) -0.0067(14) -0.0083(15) -0.0020(15)
O3 0.031(2) 0.035(2) 0.0181(17) -0.0092(15) -0.0098(15) -0.0018(17)
O4 0.029(2) 0.072(3) 0.043(3) -0.024(2) -0.0143(19) -0.004(2)
O5 0.058(3) 0.037(2) 0.045(3) -0.019(2) -0.016(2) -0.017(2)
O6 0.028(2) 0.032(2) 0.0248(19) -0.0064(15) -0.0073(15) -0.0131(16)
O7 0.0267(19) 0.0225(18) 0.0256(19) -0.0058(15) -0.0024(15) -0.0031(15)
O8 0.028(2) 0.038(2) 0.031(2) -0.0083(17) 0.0064(16) -0.0190(18)
O9 0.034(2) 0.0280(19) 0.0210(18) -0.0015(15) -0.0084(15) -0.0150(16)
O10 0.033(2) 0.0241(18) 0.0200(18) -0.0044(14) -0.0087(15) 0.0040(16)
O11 0.033(2) 0.0278(19) 0.0175(17) -0.0021(14) -0.0080(15) -0.0158(16)
O12 0.0252(19) 0.0200(17) 0.0213(17) -0.0071(14) -0.0022(14) -0.0052(14)
O13 0.037(2) 0.0194(17) 0.0187(17) -0.0065(14) -0.0026(15) -0.0093(15)
O14 0.0235(18) 0.0254(18) 0.0252(18) -0.0112(15) -0.0099(15) 0.0022(15)
O15 0.040(2) 0.0237(19) 0.030(2) -0.0073(16) -0.0171(17) -0.0065(17)
O16 0.0277(19) 0.0236(18) 0.0286(19) -0.0145(15) -0.0151(15) 0.0089(15)
O17 0.0258(19) 0.0217(17) 0.0206(17) -0.0064(14) -0.0034(14) -0.0054(14)
O18 0.029(2) 0.0214(18) 0.0250(19) -0.0092(15) 0.0039(15) -0.0020(15)
O19 0.029(2) 0.030(2) 0.039(2) -0.0034(18) -0.0136(18) 0.0024(17)
O20 0.0210(19) 0.0174(17) 0.040(2) 0.0004(16) 0.0015(16) -0.0037(14)
O21 0.034(2) 0.0207(18) 0.030(2) -0.0074(15) -0.0074(16) -0.0015(16)
O22 0.031(2) 0.0202(17) 0.0208(17) -0.0051(14) -0.0021(15) -0.0026(15)
O23 0.042(2) 0.0174(18) 0.034(2) -0.0011(15) -0.0069(18) -0.0103(17)
O24 0.0176(18) 0.0216(18) 0.032(2) 0.0014(15) 0.0031(15) -0.0017(14)
O25 0.029(2) 0.0222(18) 0.031(2) -0.0084(16) 0.0026(16) -0.0049(16)
O26 0.033(2) 0.0208(18) 0.029(2) -0.0037(15) -0.0045(16) -0.0128(16)
O27 0.030(2) 0.0203(17) 0.0200(17) -0.0045(14) -0.0027(14) -0.0092(15)
O28 0.029(2) 0.0199(18) 0.032(2) -0.0053(15) 0.0001(16) -0.0070(15)
O29 0.034(2) 0.036(2) 0.043(2) -0.0020(19) -0.0168(19) -0.0096(19)
O30 0.031(2) 0.028(2) 0.0254(19) -0.0098(16) 0.0068(16) -0.0095(16)
O31 0.026(2) 0.038(2) 0.034(2) -0.0164(18) 0.0026(17) -0.0086(17)
O32 0.033(2) 0.039(2) 0.029(2) 0.0010(18) 0.0028(17) -0.0108(19)
O33 0.044(3) 0.040(3) 0.037(2) 0.005(2) -0.006(2) 0.007(2)
O34 0.028(2) 0.0220(19) 0.036(2) -0.0026(16) 0.0040(17) -0.0089(16)
O35 0.079(4) 0.041(3) 0.036(2) -0.011(2) -0.009(2) -0.029(3)
O36 0.034(2) 0.051(3) 0.028(2) -0.0090(19) 0.0052(17) -0.018(2)
O37 0.034(2) 0.0233(19) 0.044(2) -0.0102(17) -0.0148(19) 0.0038(17)
O38 0.025(2) 0.0214(19) 0.044(2) -0.0115(17) -0.0009(17) 0.0014(15)
O39 0.031(2) 0.0191(18) 0.0278(19) -0.0032(15) -0.0029(16) 0.0007(15)
O40 0.025(2) 0.036(2) 0.043(2) -0.0204(19) -0.0137(17) 0.0055(17)
O41 0.059(3) 0.041(3) 0.046(3) -0.001(2) -0.032(2) -0.005(2)
O42 0.030(2) 0.036(2) 0.069(3) -0.014(2) -0.010(2) -0.0067(19)
O43 0.029(2) 0.038(2) 0.0246(19) -0.0141(17) 0.0064(16) -0.0098(17)
O44 0.044(3) 0.044(3) 0.036(2) -0.014(2) 0.008(2) -0.024(2)
O45 0.045(3) 0.052(3) 0.037(2) -0.028(2) 0.010(2) -0.023(2)
O46 0.043(3) 0.029(2) 0.045(3) -0.0072(19) 0.005(2) -0.0038(19)
O47 0.050(3) 0.028(2) 0.060(3) -0.016(2) -0.013(2) -0.003(2)
O48 0.053(3) 0.040(3) 0.078(4) -0.024(3) -0.027(3) 0.010(2)
O1W 0.055(3) 0.038(2) 0.042(3) -0.013(2) 0.002(2) -0.023(2)
O2W 0.085(4) 0.061(4) 0.056(3) -0.024(3) -0.027(3) -0.011(3)
O3W 0.038(2) 0.030(2) 0.037(2) -0.0027(18) 0.0056(19) -0.0010(19)
O4W 0.085(4) 0.036(3) 0.049(3) -0.010(2) 0.015(3) -0.017(3)
O5W 0.076(5) 0.081(5) 0.094(5) -0.042(4) 0.020(4) -0.024(4)
O6W 0.098(5) 0.050(4) 0.093(5) -0.008(3) -0.020(4) -0.034(4)
O7W 0.076(4) 0.106(5) 0.055(4) 0.000(3) -0.028(3) -0.052(4)
O8W 0.047(3) 0.044(3) 0.103(5) -0.031(3) -0.001(3) -0.007(2)
O9W 0.051(3) 0.082(4) 0.107(5) -0.051(4) -0.032(3) 0.001(3)
O10W 0.164(7) 0.045(3) 0.059(4) -0.015(3) -0.053(4) -0.020(4)
O11W 0.059(4) 0.122(6) 0.053(4) 0.015(4) -0.009(3) -0.010(4)
O12W 0.230(13) 0.082(6) 0.139(9) -0.036(6) -0.059(9) -0.038(7)
O13W 0.115(7) 0.104(7) 0.187(10) -0.062(7) -0.049(7) -0.038(6)
O14W 0.124(9) 0.144(10) 0.198(12) 0.044(9) -0.077(9) -0.033(7)
O15W 0.193(11) 0.090(7) 0.199(12) -0.001(7) -0.140(10) -0.012(7)
O16W 0.118(9) 0.295(19) 0.284(18) -0.181(16) -0.093(11) 0.001(10)
O20W 0.061(10) 0.124(16) 0.18(2) -0.002(14) 0.017(11) -0.002(10)
O23W 0.134(17) 0.153(19) 0.117(16) 0.037(14) -0.065(14) -0.008(14)

loop_
_atom_type_symbol
_atom_type_description
_atom_type_scat_dispersion_real
_atom_type_scat_dispersion_imag
_atom_type_scat_source
C C 0.0033 0.0016 'International Tables Vol C Tables 4.2.6.8 and 6.1.1.4'
H H 0.0000 0.0000 'International Tables Vol C Tables 4.2.6.8 and 6.1.1.4'
N N 0.0061 0.0033 'International Tables Vol C Tables 4.2.6.8 and 6.1.1.4'
O O 0.0106 0.0060 'International Tables Vol C Tables 4.2.6.8 and 6.1.1.4'
P P 0.1023 0.0942 'International Tables Vol C Tables 4.2.6.8 and 6.1.1.4'
La La -0.2871 2.4523 'International Tables Vol C Tables 4.2.6.8 and 6.1.1.4'

loop_
_geom_angle_atom_site_label_1
_geom_angle_atom_site_label_2
_geom_angle_atom_site_label_3
_geom_angle
_geom_angle_site_symmetry_1
_geom_angle_site_symmetry_3
O16 La1 O17 113.21(12) 2_636 .
O16 La1 O38 137.33(13) 2_636 .
O17 La1 O38 91.39(12) . .
O16 La1 O40 145.75(13) 2_636 .
O17 La1 O40 71.65(13) . .
O38 La1 O40 73.59(13) . .
O16 La1 O14 72.28(12) 2_636 2_636
O17 La1 O14 73.82(12) . 2_636
O38 La1 O14 82.84(13) . 2_636
O40 La1 O14 137.22(12) . 2_636
O16 La1 O13 73.60(13) 2_636 .
O17 La1 O13 73.69(11) . .
O38 La1 O13 148.91(13) . .
O40 La1 O13 75.82(13) . .
O14 La1 O13 117.24(12) 2_636 .
O16 La1 O2 78.01(12) 2_636 2_645
O17 La1 O2 142.85(12) . 2_645
O38 La1 O2 103.53(13) . 2_645
O40 La1 O2 80.15(13) . 2_645
O14 La1 O2 140.98(12) 2_636 2_645
O13 La1 O2 76.35(11) . 2_645
O16 La1 O1W 71.50(14) 2_636 .
O17 La1 O1W 150.57(13) . .
O38 La1 O1W 70.67(14) . .
O40 La1 O1W 121.92(16) . .
O14 La1 O1W 80.75(14) 2_636 .
O13 La1 O1W 132.69(12) . .
O2 La1 O1W 66.00(13) 2_645 .
O24 La2 O22 112.62(13) . 2_546
O24 La2 O32 134.73(14) . .
O22 La2 O32 83.27(14) 2_546 .
O24 La2 O20 71.00(12) . .
O22 La2 O20 75.41(13) 2_546 .
O32 La2 O20 73.03(13) . .
O24 La2 O34 150.04(13) . .
O22 La2 O34 76.44(13) 2_546 .
O32 La2 O34 73.11(14) . .
O20 La2 O34 137.88(12) . .
O24 La2 O39 77.92(12) . .
O22 La2 O39 140.88(13) 2_546 .
O32 La2 O39 116.91(13) . .
O20 La2 O39 140.46(13) . .
O34 La2 O39 78.26(13) . .
O24 La2 O21 74.14(13) . 2_546
O22 La2 O21 72.37(12) 2_546 2_546
O32 La2 O21 148.87(14) . 2_546
O20 La2 O21 117.33(13) . 2_546
O34 La2 O21 82.37(13) . 2_546
O39 La2 O21 75.11(12) . 2_546
O24 La2 O2W 75.11(17) . .
O22 La2 O2W 151.51(16) 2_546 .
O32 La2 O2W 73.52(17) . .
O20 La2 O2W 82.05(17) . .
O34 La2 O2W 111.16(17) . .
O39 La2 O2W 66.54(16) . .
O21 La2 O2W 134.74(16) 2_546 .
O11 La3 O9 72.92(12) 2_655 2_655
O11 La3 O12 113.85(12) 2_655 .
O9 La3 O12 73.70(12) 2_655 .
O11 La3 O6 145.07(12) 2_655 .
O9 La3 O6 137.61(12) 2_655 .
O12 La3 O6 72.09(12) . .
O11 La3 O3 138.08(13) 2_655 .
O9 La3 O3 79.15(13) 2_655 .
O12 La3 O3 86.58(12) . .
O6 La3 O3 74.58(12) . .
O11 La3 O27 80.76(12) 2_655 .
O9 La3 O27 144.16(12) 2_655 .
O12 La3 O27 140.74(12) . .
O6 La3 O27 76.24(12) . .
O3 La3 O27 106.83(12) . .
O11 La3 O7 72.21(12) 2_655 .
O9 La3 O7 117.64(12) 2_655 .
O12 La3 O7 75.57(11) . .
O6 La3 O7 76.65(12) . .
O3 La3 O7 149.67(12) . .
O27 La3 O7 75.04(11) . .
O11 La3 O3W 76.18(14) 2_655 .
O9 La3 O3W 82.48(14) 2_655 .
O12 La3 O3W 149.13(12) . .
O6 La3 O3W 117.35(15) . .
O3 La3 O3W 69.61(13) . .
O27 La3 O3W 67.68(13) . .
O7 La3 O3W 134.11(12) . .
O46 La4 O31 137.71(15) . .
O46 La4 O36 103.46(17) . .
O31 La4 O36 77.64(14) . .
O46 La4 O45 82.30(17) . 2_645
O31 La4 O45 72.62(14) . 2_645
O36 La4 O45 140.04(14) . 2_645
O46 La4 O28 78.74(15) . .
O31 La4 O28 137.04(13) . .
O36 La4 O28 70.48(13) . .
O45 La4 O28 147.71(13) 2_645 .
O46 La4 O43 74.33(14) . .
O31 La4 O43 127.81(14) . .
O36 La4 O43 145.15(14) . .
O45 La4 O43 74.76(13) 2_645 .
O28 La4 O43 75.07(13) . .
O46 La4 O26 144.87(14) . .
O31 La4 O26 76.88(13) . .
O36 La4 O26 87.98(14) . .
O45 La4 O26 110.07(15) 2_645 .
O28 La4 O26 74.00(12) . .
O43 La4 O26 77.52(13) . .
O46 La4 O4W 67.79(16) . .
O31 La4 O4W 73.77(17) . .
O36 La4 O4W 68.91(16) . .
O45 La4 O4W 77.46(18) 2_645 .
O28 La4 O4W 117.99(18) . .
O43 La4 O4W 135.31(15) . .
O26 La4 O4W 145.75(14) . .
O3 P1 O2 117.5(2) . .
O3 P1 O1 107.5(2) . .
O2 P1 O1 109.5(2) . .
O3 P1 C1 107.4(2) . .
O2 P1 C1 109.5(2) . .
O1 P1 C1 104.7(2) . .
O6 P2 O4 113.6(2) . .
O6 P2 O5 111.9(3) . .
O4 P2 O5 109.3(3) . .
O6 P2 C1 108.6(2) . .
O4 P2 C1 108.5(3) . .
O5 P2 C1 104.4(2) . .
O9 P3 O7 118.8(2) . .
O9 P3 O8 110.3(2) . .
O7 P3 O8 106.5(2) . .
O9 P3 C7 108.7(2) . .
O7 P3 C7 106.9(2) . .
O8 P3 C7 104.7(2) . .
O11 P4 O10 112.8(2) . .
O11 P4 O12 114.2(2) . .
O10 P4 O12 111.6(2) . .
O11 P4 C7 106.7(2) . .
O10 P4 C7 106.4(2) . .
O12 P4 C7 104.4(2) . .
O14 P5 O13 117.9(2) . .
O14 P5 O15 112.8(2) . .
O13 P5 O15 105.5(2) . .
O14 P5 C13 106.9(2) . .
O13 P5 C13 106.5(2) . .
O15 P5 C13 106.6(2) . .
O16 P6 O17 113.6(2) . .
O16 P6 O18 113.3(2) . .
O17 P6 O18 111.4(2) . .
O16 P6 C13 107.3(2) . .
O17 P6 C13 105.3(2) . .
O18 P6 C13 105.2(2) . .
O20 P7 O21 117.7(2) . .
O20 P7 O19 112.1(2) . .
O21 P7 O19 105.8(2) . .
O20 P7 C19 107.7(2) . .
O21 P7 C19 107.1(2) . .
O19 P7 C19 105.6(2) . .
O24 P8 O23 113.0(2) . .
O24 P8 O22 113.6(2) . .
O23 P8 O22 111.2(2) . .
O24 P8 C19 107.8(2) . .
O23 P8 C19 105.9(2) . .
O22 P8 C19 104.5(2) . .
O27 P9 O26 118.9(2) . .
O27 P9 O25 108.8(2) . .
O26 P9 O25 107.9(2) . .
O27 P9 C25 108.4(2) . .
O26 P9 C25 107.2(2) . .
O25 P9 C25 104.8(2) . .
O28 P10 O30 117.0(2) . .
O28 P10 O29 106.1(2) . .
O30 P10 O29 111.2(2) . .
O28 P10 C25 108.5(2) . .
O30 P10 C25 107.8(2) . .
O29 P10 C25 105.7(2) . .
O31 P11 O32 117.0(3) . .
O31 P11 O33 109.1(3) . .
O32 P11 O33 107.7(3) . .
O31 P11 C31 107.9(3) . .
O32 P11 C31 107.8(3) . .
O33 P11 C31 106.9(3) . .
O34 P12 O36 115.3(2) . .
O34 P12 O35 112.1(3) . .
O36 P12 O35 111.8(3) . .
O34 P12 C31 107.6(3) . .
O36 P12 C31 103.3(3) . .
O35 P12 C31 105.9(3) . .
O39 P13 O38 118.7(2) . .
O39 P13 O37 109.3(2) . .
O38 P13 O37 106.5(2) . .
O39 P13 C37 109.0(2) . .
O38 P13 C37 107.3(2) . .
O37 P13 C37 105.3(2) . .
O40 P14 O42 113.5(3) . .
O40 P14 O41 112.3(3) . .
O42 P14 O41 110.2(3) . .
O40 P14 C37 108.8(2) . .
O42 P14 C37 109.5(3) . .
O41 P14 C37 101.9(3) . .
O45 P15 O43 116.9(3) . .
O45 P15 O44 108.6(2) . .
O43 P15 O44 110.7(2) . .
O45 P15 C43 108.5(3) . .
O43 P15 C43 107.0(3) . .
O44 P15 C43 104.4(3) . .
O48 P16 O46 117.6(3) . .
O48 P16 O47 107.3(3) . .
O46 P16 O47 110.9(3) . .
O48 P16 C43 108.5(3) . .
O46 P16 C43 105.9(3) . .
O47 P16 C43 106.1(3) . .
C2 N1 C1 123.5(4) . .
C6 N2 C2 122.0(5) . .
C8 N3 C7 124.5(5) . .
C8 N4 C12 121.0(6) . .
C14 N5 C13 123.9(5) . .
C14 N6 C18 121.6(6) . .
C20 N7 C19 125.4(5) . .
C20 N8 C24 120.0(7) . .
C26 N9 C25 124.2(4) . .
C26 N10 C30 121.5(5) . .
C32 N11 C31 126.8(5) . .
C36 N12 C32 122.4(5) . .
C38 N13 C37 124.9(4) . .
C42 N14 C38 122.3(5) . .
C44 N15 C43 125.3(8) . .
N1 C1 P1 111.0(4) . .
N1 C1 P2 106.3(3) . .
P1 C1 P2 114.1(3) . .
N1 C2 N2 115.8(4) . .
N1 C2 C3 126.0(5) . .
N2 C2 C3 118.1(5) . .
C4 C3 C2 119.7(5) . .
C3 C4 C5 120.4(5) . .
C6 C5 C4 118.4(5) . .
C5 C6 N2 121.5(5) . .
N3 C7 P3 109.9(3) . .
N3 C7 P4 108.3(3) . .
P3 C7 P4 112.5(3) . .
N3 C8 N4 116.1(6) . .
N3 C8 C9 125.8(6) . .
N4 C8 C9 118.1(6) . .
C10 C9 C8 117.6(8) . .
C9 C10 C11 122.6(8) . .
C12 C11 C10 119.2(7) . .
C11 C12 N4 121.4(8) . .
N5 C13 P5 111.5(3) . .
N5 C13 P6 108.3(3) . .
P5 C13 P6 111.7(3) . .
N5 C14 N6 116.6(5) . .
N5 C14 C15 125.4(5) . .
N6 C14 C15 117.9(5) . .
C16 C15 C14 118.8(7) . .
C15 C16 C17 121.1(7) . .
C18 C17 C16 118.2(6) . .
C17 C18 N6 122.4(6) . .
N7 C19 P7 112.4(4) . .
N7 C19 P8 107.7(4) . .
P7 C19 P8 109.7(3) . .
N7 C20 N8 115.0(6) . .
N7 C20 C21 126.5(6) . .
N8 C20 C21 118.5(6) . .
C22 C21 C20 117.1(8) . .
C23 C22 C21 123.1(9) . .
C24 C23 C22 118.5(8) . .
C23 C24 N8 122.8(8) . .
N9 C25 P10 110.0(4) . .
N9 C25 P9 111.2(4) . .
P10 C25 P9 111.6(3) . .
N9 C26 N10 116.8(5) . .
N9 C26 C27 124.5(5) . .
N10 C26 C27 118.8(5) . .
C28 C27 C26 118.5(5) . .
C27 C28 C29 121.7(6) . .
C30 C29 C28 118.2(5) . .
C29 C30 N10 121.2(6) . .
N11 C31 P11 112.3(5) . .
N11 C31 P12 110.9(5) . .
P11 C31 P12 110.5(3) . .
N12 C32 N11 116.2(5) . .
N12 C32 C33 118.7(5) . .
N11 C32 C33 125.1(6) . .
C34 C33 C32 118.1(6) . .
C33 C34 C35 121.5(6) . .
C36 C35 C34 116.9(6) . .
N12 C36 C35 122.3(6) . .
N13 C37 P14 106.7(4) . .
N13 C37 P13 111.7(4) . .
P14 C37 P13 113.6(3) . .
N13 C38 N14 115.6(5) . .
N13 C38 C39 126.6(5) . .
N14 C38 C39 117.8(5) . .
C40 C39 C38 120.1(5) . .
C39 C40 C41 120.6(5) . .
C42 C41 C40 117.8(6) . .
N14 C42 C41 121.4(6) . .
N15 C43 P16 112.1(5) . .
N15 C43 P15 109.6(5) . .
P16 C43 P15 114.5(4) . .
N15 C44 C45 120.6(6) . .
N15 C44 N16 119.4(6) . .
C45 C44 N16 120.0 . .
C46 C45 C44 120.0 . .
C45 C46 C47 120.0 . .
C48 C47 C46 120.0 . .
C47 C48 N16 120.0 . .
C48 N16 C44 120.0 . .
P1 O2 La1 135.0(2) . 2_645
P1 O3 La3 145.1(2) . .
P2 O4 O7W 124.4(3) . .
P2 O5 O10W 116.6(3) . .
P2 O6 La3 140.3(2) . .
P3 O7 La3 133.3(2) . .
P3 O8 O5W 123.5(3) . .
P3 O9 La3 140.4(2) . 2_655
P4 O11 La3 145.1(2) . 2_655
P4 O12 La3 141.5(2) . .
P5 O13 La1 138.2(2) . .
P5 O14 La1 140.1(2) . 2_636
P5 O15 O6W 124.4(3) . .
P6 O16 La1 144.8(2) . 2_636
P6 O17 La1 142.6(2) . .
P7 O19 O22W 118.6(4) . .
P7 O20 La2 143.1(2) . .
P7 O21 La2 134.6(2) . 2_546
P8 O22 La2 141.3(2) . 2_546
P8 O23 O9W 127.9(3) . .
P8 O24 La2 148.3(2) . .
P9 O26 La4 144.2(2) . .
P9 O27 La3 136.2(2) . .
P10 O28 La4 138.2(2) . .
P10 O29 O8W 119.8(3) . .
P10 O30 O3W 135.5(2) . .
P11 O31 La4 141.9(3) . .
P11 O32 La2 136.3(3) . .
P11 O33 O11W 108.2(3) . .
P12 O34 La2 140.8(2) . .
P12 O36 La4 133.3(3) . .
P13 O38 La1 144.2(2) . .
P13 O39 La2 136.1(2) . .
P14 O40 La1 139.8(2) . .
P14 O41 O27W 123.5(7) . .
P14 O42 O9W 122.0(3) . .
P15 O43 La4 141.0(3) . .
P15 O45 La4 146.6(3) . 2_645
P16 O46 La4 142.0(3) . .
La2 O2W O24W 126.1(5) . .
La3 O3W O30 117.36(17) . .
La4 O4W O26W 119.3(6) . .
O8 O5W O17W 98.9(4) . .
O8 O5W O7W 125.4(3) . 2
O17W O5W O7W 125.1(4) . 2
O8 O5W O20W 132.1(5) . .
O17W O5W O20W 86.3(6) . .
O7W O5W O20W 85.7(4) 2 .
O15 O6W O13W 99.3(3) . .
O15 O6W O9W 112.1(3) . 2_536
O13W O6W O9W 117.5(4) . 2_536
O4 O7W O18 84.8(2) . 1_564
O29 O8W O10 92.6(2) . 2_655
O23 O9W O25W 115.9(9) . .
O23 O9W O42 81.9(2) . .
O25W O9W O42 111.1(9) . .
O29W O13W O6W 142.2(8) 2_636 .
O20W O18W O48 94.8(7) 2_655 2_745
O19 O22W O23W 86.7(7) . .
O25W O24W O2W 108.8(17) . .
O24W O25W O9W 114(2) . .
O19W O26W O4W 90.3(8) . .

loop_
_geom_bond_atom_site_label_1
_geom_bond_atom_site_label_2
_geom_bond_distance
_geom_bond_site_symmetry_2
La1 O16 2.419(4) 2_636
La1 O17 2.479(3) .
La1 O38 2.502(4) .
La1 O40 2.530(4) .
La1 O14 2.537(4) 2_636
La1 O13 2.561(4) .
La1 O2 2.587(3) 2_645
La1 O1W 2.662(4) .
La2 O24 2.399(4) .
La2 O22 2.471(4) 2_546
La2 O32 2.514(4) .
La2 O20 2.522(4) .
La2 O34 2.524(4) .
La2 O39 2.589(4) .
La2 O21 2.605(4) 2_546
La2 O2W 2.649(5) .
La3 O11 2.427(4) 2_655
La3 O9 2.474(4) 2_655
La3 O12 2.480(4) .
La3 O6 2.495(4) .
La3 O3 2.506(4) .
La3 O27 2.593(3) .
La3 O7 2.628(4) .
La3 O3W 2.639(4) .
La4 O46 2.427(4) .
La4 O31 2.463(4) .
La4 O36 2.469(4) .
La4 O45 2.496(4) 2_645
La4 O28 2.517(4) .
La4 O43 2.531(4) .
La4 O26 2.591(4) .
La4 O4W 2.639(5) .
P1 O3 1.503(4) .
P1 O2 1.506(4) .
P1 O1 1.579(4) .
P1 C1 1.840(5) .
P2 O6 1.504(4) .
P2 O4 1.505(5) .
P2 O5 1.562(4) .
P2 C1 1.841(6) .
P3 O9 1.496(4) .
P3 O7 1.511(4) .
P3 O8 1.574(4) .
P3 C7 1.817(5) .
P4 O11 1.512(4) .
P4 O10 1.520(4) .
P4 O12 1.521(4) .
P4 C7 1.831(5) .
P5 O14 1.498(4) .
P5 O13 1.512(4) .
P5 O15 1.567(4) .
P5 C13 1.819(5) .
P6 O16 1.510(4) .
P6 O17 1.521(4) .
P6 O18 1.525(4) .
P6 C13 1.833(5) .
P7 O20 1.487(4) .
P7 O21 1.511(4) .
P7 O19 1.577(4) .
P7 C19 1.823(5) .
P8 O24 1.508(4) .
P8 O23 1.511(4) .
P8 O22 1.520(4) .
P8 C19 1.833(5) .
P9 O27 1.502(4) .
P9 O26 1.503(4) .
P9 O25 1.581(4) .
P9 C25 1.835(5) .
P10 O28 1.505(4) .
P10 O30 1.506(4) .
P10 O29 1.573(4) .
P10 C25 1.828(5) .
P11 O31 1.497(4) .
P11 O32 1.500(4) .
P11 O33 1.575(5) .
P11 C31 1.825(7) .
P12 O34 1.515(4) .
P12 O36 1.515(4) .
P12 O35 1.530(5) .
P12 C31 1.847(7) .
P13 O39 1.503(4) .
P13 O38 1.505(4) .
P13 O37 1.579(5) .
P13 C37 1.841(6) .
P14 O40 1.492(4) .
P14 O42 1.508(5) .
P14 O41 1.566(5) .
P14 C37 1.838(6) .
P15 O45 1.496(4) .
P15 O43 1.507(4) .
P15 O44 1.576(4) .
P15 C43 1.834(7) .
P16 O48 1.486(5) .
P16 O46 1.500(5) .
P16 O47 1.579(5) .
P16 C43 1.833(7) .
N1 C2 1.349(7) .
N1 C1 1.458(6) .
N2 C6 1.355(7) .
N2 C2 1.356(6) .
N3 C8 1.322(7) .
N3 C7 1.467(6) .
N4 C8 1.354(8) .
N4 C12 1.379(9) .
N5 C14 1.351(7) .
N5 C13 1.461(6) .
N6 C14 1.353(7) .
N6 C18 1.366(8) .
N7 C20 1.346(8) .
N7 C19 1.452(7) .
N8 C20 1.376(8) .
N8 C24 1.392(10) .
N9 C26 1.353(6) .
N9 C25 1.461(6) .
N10 C26 1.363(7) .
N10 C30 1.363(7) .
N11 C32 1.355(7) .
N11 C31 1.432(7) .
N12 C36 1.328(8) .
N12 C32 1.335(8) .
N13 C38 1.342(7) .
N13 C37 1.472(7) .
N14 C42 1.351(8) .
N14 C38 1.352(7) .
N15 C44 1.354(10) .
N15 C43 1.467(8) .
C2 C3 1.420(7) .
C3 C4 1.360(8) .
C4 C5 1.415(8) .
C5 C6 1.350(8) .
C8 C9 1.432(10) .
C9 C10 1.363(10) .
C10 C11 1.363(12) .
C11 C12 1.317(12) .
C14 C15 1.420(9) .
C15 C16 1.374(9) .
C16 C17 1.402(12) .
C17 C18 1.321(11) .
C20 C21 1.416(10) .
C21 C22 1.383(11) .
C22 C23 1.377(14) .
C23 C24 1.292(13) .
C26 C27 1.413(7) .
C27 C28 1.372(8) .
C28 C29 1.394(9) .
C29 C30 1.358(9) .
C32 C33 1.404(9) .
C33 C34 1.362(10) .
C34 C35 1.406(11) .
C35 C36 1.339(10) .
C38 C39 1.409(7) .
C39 C40 1.368(8) .
C40 C41 1.399(9) .
C41 C42 1.369(8) .
C44 C45 1.3900 .
C44 N16 1.3900 .
C45 C46 1.3900 .
C46 C47 1.3900 .
C47 C48 1.3900 .
C48 N16 1.3900 .
O2 La1 2.587(3) 2_645
O4 O7W 2.671(7) .
O5 O10W 2.573(8) .
O8 O5W 2.640(8) .
O9 La3 2.474(4) 2_655
O11 La3 2.427(4) 2_655
O14 La1 2.537(4) 2_636
O15 O6W 2.573(7) .
O16 La1 2.419(4) 2_636
O19 O22W 2.564(17) .
O21 La2 2.605(4) 2_546
O22 La2 2.471(4) 2_546
O23 O9W 2.673(7) .
O29 O8W 2.589(7) .
O30 O3W 2.780(6) .
O33 O11W 2.655(8) .
O41 O27W 2.75(3) .
O42 O9W 2.743(8) .
O45 La4 2.496(4) 2_645
O2W O24W 2.79(2) .
O4W O26W 2.75(2) .
O5W O17W 2.785(16) .
O5W O7W 2.807(9) 2
O5W O20W 2.84(2) .
O6W O13W 2.743(13) .
O6W O9W 2.803(10) 2_536
O7W O18 2.732(7) 1_564
O8W O10 2.643(6) 2_655
O9W O25W 2.73(4) .
O12W O20W 2.45(2) 2_655
O13W O29W 2.50(3) 2_636
O15W O28W 2.84(4) .
O16W O22W 2.70(2) 1_655
O18W O20W 2.63(3) 2_655
O18W O48 2.689(17) 2_745
O19W O26W 2.69(3) .
O21W O26W 2.73(3) 2_645
O22W O23W 2.62(3) .
O24W O25W 1.80(4) .
